data_7707782
loop_
_publ_author_name
'Savchuk, Mariia'
'Vertueux, Steven'
'Cauchy, Thomas'
'Loumaigne, Matthieu'
'Zinna, Francesco'
'Di Bari, Lorenzo'
'Zigon, Nicolas'
'Avarvari, Narcis'

_publ_section_title
;
 Schiff-base [4]helicene Zn(II) complexes as chiral emitters.
;
_journal_issue 30
_journal_name_full 'Dalton transactions (Cambridge, England : 2003)'
_journal_page_first 10533
_journal_page_last 10539
_journal_paper_doi 10.1039/d1dt01752g
_journal_volume 50
_journal_year 2021
_chemical_formula_moiety 'C19 H12 O2'
_chemical_formula_sum 'C19 H12 O2'
_chemical_formula_weight 272.29
_space_group_crystal_system monoclinic
_space_group_IT_number 14
_space_group_name_Hall '-P 2yn'
_space_group_name_H-M_alt 'P 1 21/n 1'
_atom_sites_solution_hydrogens difmap
_audit_creation_date 2021-01-27
_audit_creation_method SHELXL-2018/3
_audit_update_record
;
2021-04-29 deposited with the CCDC.	2021-06-24 downloaded from the CCDC.
;
_cell_angle_alpha 90
_cell_angle_beta 109.294(9)
_cell_angle_gamma 90
_cell_formula_units_Z 4
_cell_length_a 16.1657(14)
_cell_length_b 4.0638(4)
_cell_length_c 20.4368(16)
_cell_measurement_reflns_used 2613
_cell_measurement_temperature 150
_cell_measurement_theta_max 75.6500
_cell_measurement_theta_min 4.2780
_cell_volume 1267.2(2)
_computing_molecular_graphics 'Olex2 (Dolomanov et al., 2009)'
_computing_publication_material 'Olex2 (Dolomanov et al., 2009)'
_computing_structure_refinement 'ShelXL (Sheldrick, 2015)'
_computing_structure_solution 'SHELXT 2018/2 (Sheldrick, 2018)'
_diffrn_ambient_environment N~2~
_diffrn_ambient_temperature 150
_diffrn_detector 'CCD plate'
_diffrn_detector_type AtlasS2
_diffrn_measured_fraction_theta_full 0.997
_diffrn_measured_fraction_theta_max 0.975
_diffrn_measurement_details
;
List of Runs (angles in degrees, time in seconds):

  # Type    Start    End  Width  t~exp~   \w     \q     \k     \f   Frames
#--------------------------------------------------------------------------
  1  \w    -89.00 -45.00   1.00    4.31    --  -41.11 125.00  60.00   44
  2  \w    -56.00  14.00   1.00    4.31    --  -41.11  57.00 -30.00   70
  3  \w      2.00  42.00   1.00    4.31    --   41.11 -38.00 -30.00   40
  4  \w    -33.00  43.00   1.00    4.31    --   41.11 -38.00 120.00   76
  5  \w    125.00 158.00   1.00   20.02    --  112.00  25.00  66.00   33
  6  \w     39.00 105.00   1.00   20.02    --  112.00 -77.00 120.00   66
  7  \w     84.00 157.00   1.00   20.02    --  112.00 111.00 120.00   73
  8  \w     40.00  65.00   1.00   20.02    --  112.00 -61.00-180.00   25
  9  \w     83.00 149.00   1.00   20.02    --  112.00  61.00-180.00   66
 10  \w     80.00 107.00   1.00   20.02    --  112.00  25.00  66.00   27
 11  \w     84.00 109.00   1.00   20.02    --  112.00-111.00 120.00   25
 12  \w     91.00 139.00   1.00   20.02    --  112.00  61.00 -90.00   48
 13  \w     36.00  63.00   1.00   20.02    --  112.00-111.00 120.00   27
 14  \w     47.00 109.00   1.00   20.02    --  112.00-111.00  60.00   62
 15  \w     88.00 158.00   1.00   20.02    --  112.00  45.00 120.00   70
 16  \w     38.00 101.00   1.00   20.02    --  112.00 -77.00  60.00   63
;
_diffrn_measurement_device 'four-circle diffractometer'
_diffrn_measurement_device_type 'SuperNova (Cu) X-ray Source'
_diffrn_measurement_method '\w scans'
_diffrn_orient_matrix_type 'CrysAlisPro convention (1999,Acta A55,543-557)'
_diffrn_orient_matrix_UB_11 0.0769920000
_diffrn_orient_matrix_UB_12 -0.0928906000
_diffrn_orient_matrix_UB_13 -0.0249567000
_diffrn_orient_matrix_UB_21 0.0308802000
_diffrn_orient_matrix_UB_22 0.3612061000
_diffrn_orient_matrix_UB_23 0.0081517000
_diffrn_orient_matrix_UB_31 0.0575259000
_diffrn_orient_matrix_UB_32 -0.0695833000
_diffrn_orient_matrix_UB_33 0.0754266000
_diffrn_radiation_monochromator mirror
_diffrn_radiation_probe x-ray
_diffrn_radiation_type CuK\a
_diffrn_radiation_wavelength 1.54184
_diffrn_reflns_av_R_equivalents 0.0257
_diffrn_reflns_av_unetI/netI 0.0320
_diffrn_reflns_Laue_measured_fraction_full 0.997
_diffrn_reflns_Laue_measured_fraction_max 0.975
_diffrn_reflns_limit_h_max 20
_diffrn_reflns_limit_h_min -20
_diffrn_reflns_limit_k_max 5
_diffrn_reflns_limit_k_min -4
_diffrn_reflns_limit_l_max 24
_diffrn_reflns_limit_l_min -25
_diffrn_reflns_number 5363
_diffrn_reflns_point_group_measured_fraction_full 0.997
_diffrn_reflns_point_group_measured_fraction_max 0.975
_diffrn_reflns_theta_full 67.684
_diffrn_reflns_theta_max 76.606
_diffrn_reflns_theta_min 3.042
_diffrn_source 'micro-focus sealed X-ray tube'
_diffrn_source_type 'SuperNova (Cu) X-ray Source'
_exptl_absorpt_coefficient_mu 0.734
_exptl_absorpt_correction_T_max 1.00000
_exptl_absorpt_correction_T_min 0.83994
_exptl_absorpt_correction_type multi-scan
_exptl_absorpt_process_details
;
CrysAlisPro 1.171.40.45a (Rigaku Oxford Diffraction, 2019)
Empirical absorption correction using spherical harmonics,
 implemented in SCALE3 ABSPACK scaling algorithm.
;
_exptl_crystal_colour 'light orange'
_exptl_crystal_colour_modifier light
_exptl_crystal_colour_primary orange
_exptl_crystal_density_diffrn 1.427
_exptl_crystal_description rod
_exptl_crystal_F_000 568
_exptl_crystal_preparation 'evaporation from chloroform'
_exptl_crystal_recrystallization_method 'evaporation from chloroform'
_exptl_crystal_size_max 0.1
_exptl_crystal_size_mid 0.05
_exptl_crystal_size_min 0.05
_refine_diff_density_max 0.179
_refine_diff_density_min -0.255
_refine_diff_density_rms 0.057
_refine_ls_extinction_method none
_refine_ls_goodness_of_fit_ref 1.036
_refine_ls_hydrogen_treatment refall
_refine_ls_matrix_type full
_refine_ls_number_parameters 238
_refine_ls_number_reflns 2583
_refine_ls_number_restraints 0
_refine_ls_restrained_S_all 1.036
_refine_ls_R_factor_all 0.0510
_refine_ls_R_factor_gt 0.0454
_refine_ls_shift/su_max 0.001
_refine_ls_shift/su_mean 0.000
_refine_ls_structure_factor_coef Fsqd
_refine_ls_weighting_details 'w=1/[\s^2^(Fo^2^)+(0.0663P)^2^+0.3965P] where P=(Fo^2^+2Fc^2^)/3'
_refine_ls_weighting_scheme calc
_refine_ls_wR_factor_gt 0.1218
_refine_ls_wR_factor_ref 0.1290
_reflns_Friedel_coverage 0.000
_reflns_number_gt 2261
_reflns_number_total 2583
_reflns_threshold_expression 'I > 2\s(I)'
_cod_data_source_file d1dt01752g2.cif
_cod_data_source_block exp_1156_a
_cod_depositor_comments 'Adding full bibliography for 7707781--7707784.cif.'
_cod_database_code 7707782
_shelx_shelxl_version_number 2018/3
_chemical_oxdiff_formula C19H12O2
_shelx_space_group_comment
;
The symmetry employed for this shelxl refinement is uniquely defined
by the following loop, which should always be used as a source of
symmetry information in preference to the above space-group names.
They are only intended as comments.
;
_cell_oxdiff_angle_alpha 90.029(6)
_cell_oxdiff_angle_beta 109.334(7)
_cell_oxdiff_angle_gamma 89.990(7)
_cell_oxdiff_length_a 16.1730(13)
_cell_oxdiff_length_b 4.0606(4)
_cell_oxdiff_length_c 20.4424(13)
_cell_oxdiff_measurement_reflns_used 2630
_cell_oxdiff_volume 1266.78(18)
_shelx_estimated_absorpt_t_max 0.964
_shelx_estimated_absorpt_t_min 0.930
_diffrn_oxdiff_digest_frames
;
019ed3087f45f48a9985bbed9a23bc25f6008513080
;
_reflns_odcompleteness_completeness 99.62
_reflns_odcompleteness_iscentric 1
_reflns_odcompleteness_theta 66.97
_olex2_refinement_description
;
;

loop_
_space_group_symop_operation_xyz
'x, y, z'
'-x+1/2, y+1/2, -z+1/2'
'-x, -y, -z'
'x-1/2, -y-1/2, z-1/2'

loop_
_atom_site_label
_atom_site_type_symbol
_atom_site_fract_x
_atom_site_fract_y
_atom_site_fract_z
_atom_site_U_iso_or_equiv
_atom_site_adp_type
_atom_site_occupancy
_atom_site_site_symmetry_order
_atom_site_calc_flag
_atom_site_refinement_flags_posn
_atom_site_refinement_flags_adp
_atom_site_refinement_flags_occupancy
_atom_site_disorder_assembly
_atom_site_disorder_group
O2 O 0.78998(7) 0.6394(3) 0.53318(6) 0.0384(3) Uani 1 1 d . . . . .
O1 O 0.93661(8) 0.3157(4) 0.53994(6) 0.0427(3) Uani 1 1 d . . . . .
C14 C 0.63271(9) 0.4760(4) 0.36012(7) 0.0246(3) Uani 1 1 d . . . . .
C9 C 0.52138(9) 0.4906(4) 0.24441(7) 0.0275(3) Uani 1 1 d . . . . .
C10 C 0.54392(9) 0.5560(4) 0.31599(7) 0.0251(3) Uani 1 1 d . . . . .
C6 C 0.47709(9) 0.7039(4) 0.34003(7) 0.0263(3) Uani 1 1 d . . . . .
C5 C 0.40077(9) 0.8407(4) 0.29007(8) 0.0285(3) Uani 1 1 d . . . . .
C13 C 0.68679(9) 0.2869(4) 0.33118(7) 0.0263(3) Uani 1 1 d . . . . .
C17 C 0.75637(9) 0.5141(4) 0.46805(7) 0.0283(3) Uani 1 1 d . . . . .
C16 C 0.80838(9) 0.3144(4) 0.44027(7) 0.0287(3) Uani 1 1 d . . . . .
C18 C 0.67147(9) 0.5935(4) 0.42871(7) 0.0274(3) Uani 1 1 d . . . . .
C11 C 0.57733(10) 0.2993(4) 0.21786(7) 0.0304(3) Uani 1 1 d . . . . .
C1 C 0.47848(10) 0.6993(4) 0.40950(8) 0.0300(3) Uani 1 1 d . . . . .
C12 C 0.65576(10) 0.1909(4) 0.26011(8) 0.0295(3) Uani 1 1 d . . . . .
C15 C 0.77270(10) 0.2073(4) 0.37249(8) 0.0296(3) Uani 1 1 d . . . . .
C7 C 0.38659(9) 0.8021(4) 0.21782(8) 0.0315(3) Uani 1 1 d . . . . .
C8 C 0.44180(10) 0.6168(4) 0.19620(7) 0.0310(3) Uani 1 1 d . . . . .
C2 C 0.41236(10) 0.8394(4) 0.42880(8) 0.0333(3) Uani 1 1 d . . . . .
C4 C 0.33624(10) 0.9949(4) 0.31181(8) 0.0335(4) Uani 1 1 d . . . . .
C3 C 0.34133(10) 0.9958(4) 0.38007(9) 0.0359(4) Uani 1 1 d . . . . .
C19 C 0.89851(10) 0.2287(5) 0.47997(8) 0.0363(4) Uani 1 1 d . . . . .
H11 H 0.5573(12) 0.249(5) 0.1676(10) 0.028(4) Uiso 1 1 d . . . . .
H18 H 0.6412(13) 0.751(5) 0.4483(10) 0.037(5) Uiso 1 1 d . . . . .
H8 H 0.4315(13) 0.566(5) 0.1475(10) 0.035(5) Uiso 1 1 d . . . . .
H2A H 0.4151(13) 0.827(5) 0.4790(10) 0.035(5) Uiso 1 1 d . . . . .
H19 H 0.9294(14) 0.087(6) 0.4537(11) 0.040(5) Uiso 1 1 d . . . . .
H1 H 0.5240(13) 0.578(5) 0.4450(10) 0.035(5) Uiso 1 1 d . . . . .
H12 H 0.6931(13) 0.051(5) 0.2425(9) 0.034(5) Uiso 1 1 d . . . . .
H15 H 0.8096(13) 0.074(5) 0.3527(10) 0.034(5) Uiso 1 1 d . . . . .
H7 H 0.3326(13) 0.901(5) 0.1842(10) 0.033(5) Uiso 1 1 d . . . . .
H4 H 0.2855(14) 1.098(6) 0.2749(10) 0.041(5) Uiso 1 1 d . . . . .
H3 H 0.2973(15) 1.101(6) 0.3954(11) 0.046(6) Uiso 1 1 d . . . . .
H2 H 0.8449(18) 0.559(7) 0.5521(13) 0.067(8) Uiso 1 1 d . . . . .

loop_
_atom_site_aniso_label
_atom_site_aniso_U_11
_atom_site_aniso_U_22
_atom_site_aniso_U_33
_atom_site_aniso_U_23
_atom_site_aniso_U_13
_atom_site_aniso_U_12
O2 0.0250(5) 0.0587(8) 0.0259(5) -0.0071(5) 0.0011(4) 0.0059(5)
O1 0.0258(5) 0.0661(9) 0.0310(6) 0.0022(6) 0.0024(4) 0.0057(6)
C14 0.0215(6) 0.0275(7) 0.0239(6) 0.0024(5) 0.0063(5) -0.0022(5)
C9 0.0233(7) 0.0308(7) 0.0259(6) 0.0017(6) 0.0047(5) -0.0059(6)
C10 0.0211(6) 0.0267(7) 0.0248(6) 0.0022(5) 0.0041(5) -0.0027(5)
C6 0.0204(6) 0.0276(7) 0.0275(7) 0.0006(5) 0.0032(5) -0.0033(5)
C5 0.0211(6) 0.0284(7) 0.0311(7) 0.0014(6) 0.0019(5) -0.0035(5)
C13 0.0230(7) 0.0296(7) 0.0261(7) 0.0014(5) 0.0078(5) -0.0018(5)
C17 0.0227(7) 0.0372(8) 0.0229(6) 0.0008(6) 0.0046(5) -0.0010(6)
C16 0.0210(7) 0.0357(8) 0.0281(7) 0.0031(6) 0.0063(5) 0.0011(6)
C18 0.0214(7) 0.0335(7) 0.0263(7) -0.0009(6) 0.0065(5) 0.0009(6)
C11 0.0292(7) 0.0368(8) 0.0239(6) -0.0015(6) 0.0073(5) -0.0074(6)
C1 0.0230(7) 0.0351(8) 0.0289(7) 0.0021(6) 0.0045(5) 0.0006(6)
C12 0.0273(7) 0.0335(8) 0.0293(7) -0.0036(6) 0.0116(6) -0.0034(6)
C15 0.0255(7) 0.0339(8) 0.0301(7) 0.0019(6) 0.0102(6) 0.0024(6)
C7 0.0227(7) 0.0353(8) 0.0297(7) 0.0040(6) -0.0007(5) -0.0037(6)
C8 0.0267(7) 0.0379(8) 0.0234(6) 0.0021(6) 0.0016(5) -0.0068(6)
C2 0.0263(7) 0.0400(8) 0.0321(7) -0.0020(6) 0.0078(6) 0.0015(6)
C4 0.0239(7) 0.0327(8) 0.0370(8) -0.0017(6) 0.0008(6) 0.0009(6)
C3 0.0247(7) 0.0390(8) 0.0410(8) -0.0062(7) 0.0069(6) 0.0035(6)
C19 0.0253(8) 0.0488(9) 0.0323(7) 0.0045(7) 0.0060(6) 0.0066(7)

loop_
_atom_type_symbol
_atom_type_description
_atom_type_scat_dispersion_real
_atom_type_scat_dispersion_imag
_atom_type_scat_source
C C 0.0181 0.0091 'International Tables Vol C Tables 4.2.6.8 and 6.1.1.4'
H H 0.0000 0.0000 'International Tables Vol C Tables 4.2.6.8 and 6.1.1.4'
O O 0.0492 0.0322 'International Tables Vol C Tables 4.2.6.8 and 6.1.1.4'

loop_
_exptl_crystal_face_index_h
_exptl_crystal_face_index_k
_exptl_crystal_face_index_l
_exptl_crystal_face_perp_dist
-1 -2 0 0.0995
1 2 0 0.1129
1 0 5 0.0481
-1 0 -5 0.0444
1 0 -1 0.0495
-1 0 1 0.0460

loop_
_geom_angle_atom_site_label_1
_geom_angle_atom_site_label_2
_geom_angle_atom_site_label_3
_geom_angle
_geom_angle_site_symmetry_1
_geom_angle_site_symmetry_3
_geom_angle_publ_flag
C17 O2 H2 107.5(17) . . ?
C18 C14 C13 117.35(12) . . ?
C18 C14 C10 124.09(13) . . ?
C13 C14 C10 118.39(12) . . ?
C10 C9 C11 121.14(13) . . ?
C10 C9 C8 120.75(14) . . ?
C11 C9 C8 118.11(13) . . ?
C9 C10 C6 117.47(13) . . ?
C9 C10 C14 117.62(13) . . ?
C6 C10 C14 124.90(12) . . ?
C1 C6 C5 116.53(14) . . ?
C1 C6 C10 124.49(13) . . ?
C5 C6 C10 118.77(13) . . ?
C4 C5 C7 119.54(13) . . ?
C4 C5 C6 120.15(14) . . ?
C7 C5 C6 120.16(14) . . ?
C15 C13 C12 119.65(13) . . ?
C15 C13 C14 119.57(13) . . ?
C12 C13 C14 120.72(13) . . ?
O2 C17 C18 118.79(13) . . ?
O2 C17 C16 120.62(13) . . ?
C18 C17 C16 120.57(13) . . ?
C15 C16 C17 118.40(13) . . ?
C15 C16 C19 119.48(14) . . ?
C17 C16 C19 122.08(14) . . ?
C17 C18 C14 121.83(13) . . ?
C17 C18 H18 117.0(12) . . ?
C14 C18 H18 120.9(12) . . ?
C12 C11 C9 120.88(13) . . ?
C12 C11 H11 120.8(11) . . ?
C9 C11 H11 118.3(11) . . ?
C2 C1 C6 121.70(14) . . ?
C2 C1 H1 117.4(12) . . ?
C6 C1 H1 120.7(12) . . ?
C11 C12 C13 120.13(14) . . ?
C11 C12 H12 121.1(11) . . ?
C13 C12 H12 118.7(11) . . ?
C16 C15 C13 122.14(14) . . ?
C16 C15 H15 118.4(11) . . ?
C13 C15 H15 119.5(11) . . ?
C8 C7 C5 120.21(13) . . ?
C8 C7 H7 121.4(11) . . ?
C5 C7 H7 118.2(11) . . ?
C7 C8 C9 121.05(14) . . ?
C7 C8 H8 123.0(12) . . ?
C9 C8 H8 115.9(12) . . ?
C1 C2 C3 121.03(15) . . ?
C1 C2 H2A 119.3(11) . . ?
C3 C2 H2A 119.7(11) . . ?
C3 C4 C5 121.39(14) . . ?
C3 C4 H4 121.5(12) . . ?
C5 C4 H4 117.1(12) . . ?
C4 C3 C2 118.84(15) . . ?
C4 C3 H3 121.9(13) . . ?
C2 C3 H3 119.3(13) . . ?
O1 C19 C16 124.52(16) . . ?
O1 C19 H19 121.0(11) . . ?
C16 C19 H19 114.5(11) . . ?

loop_
_geom_bond_atom_site_label_1
_geom_bond_atom_site_label_2
_geom_bond_distance
_geom_bond_site_symmetry_2
_geom_bond_publ_flag
O2 C17 1.3595(18) . ?
O2 H2 0.90(3) . ?
O1 C19 1.228(2) . ?
C14 C18 1.4161(19) . ?
C14 C13 1.430(2) . ?
C14 C10 1.4573(19) . ?
C9 C10 1.411(2) . ?
C9 C11 1.428(2) . ?
C9 C8 1.432(2) . ?
C10 C6 1.456(2) . ?
C6 C1 1.413(2) . ?
C6 C5 1.429(2) . ?
C5 C4 1.409(2) . ?
C5 C7 1.426(2) . ?
C13 C15 1.404(2) . ?
C13 C12 1.426(2) . ?
C17 C18 1.380(2) . ?
C17 C16 1.415(2) . ?
C16 C15 1.383(2) . ?
C16 C19 1.456(2) . ?
C18 H18 0.97(2) . ?
C11 C12 1.351(2) . ?
C11 H11 0.991(19) . ?
C1 C2 1.379(2) . ?
C1 H1 0.98(2) . ?
C12 H12 0.98(2) . ?
C15 H15 0.99(2) . ?
C7 C8 1.349(2) . ?
C7 H7 1.00(2) . ?
C8 H8 0.97(2) . ?
C2 C3 1.399(2) . ?
C2 H2A 1.01(2) . ?
C4 C3 1.370(2) . ?
C4 H4 1.00(2) . ?
C3 H3 0.97(2) . ?
C19 H19 1.02(2) . ?

loop_
_exptl_oxdiff_crystal_face_indexfrac_h
_exptl_oxdiff_crystal_face_indexfrac_k
_exptl_oxdiff_crystal_face_indexfrac_l
_exptl_oxdiff_crystal_face_x
_exptl_oxdiff_crystal_face_y
_exptl_oxdiff_crystal_face_z
-0.9963 -2.0003 -0.0064 0.1093 -0.7533 0.0814
0.9963 2.0003 0.0064 -0.1093 0.7533 -0.0814
0.9838 -0.0007 4.9985 -0.0489 0.0709 0.4337
-0.9838 0.0007 -4.9985 0.0489 -0.0709 -0.4337
1.0019 0.0009 -0.9996 0.1020 0.0231 -0.0178
-1.0019 -0.0009 0.9996 -0.1020 -0.0231 0.0178
